data_9008072
loop_
_publ_author_name
'Niizeki, N.'
'Buerger, M. J.'

_publ_section_title
;
 The crystal structure of jamesonite, FePb4Sb6S14
;
_journal_name_full 'Zeitschrift fur Kristallographie'
_journal_page_first 161
_journal_page_last 183
_journal_paper_doi 10.1524/zkri.1957.109.1-6.161
_journal_volume 109
_journal_year 1957
_chemical_formula_sum 'Fe Pb4 S14 Sb6'
_chemical_name_mineral Jamesonite
_space_group_IT_number 14
_symmetry_space_group_name_Hall '-P 2yab'
_symmetry_space_group_name_H-M 'P 1 21/a 1'
_cell_angle_alpha 90
_cell_angle_beta 91.8
_cell_angle_gamma 90
_cell_length_a 15.57
_cell_length_b 18.98
_cell_length_c 4.03
_cell_formula_units_Z 2
_cell_volume 1190.352
_database_code_amcsd 0010581
_exptl_crystal_density_diffrn 5.759
_cod_original_formula_sum 'Fe Pb4 Sb6 S14'
_cod_database_code 9008072

loop_
_space_group_symop_operation_xyz
x,y,z
1/2+x,1/2-y,z
1/2-x,1/2+y,-z
-x,-y,-z

loop_
_atom_site_label
_atom_site_fract_x
_atom_site_fract_y
_atom_site_fract_z
_atom_site_U_iso_or_equiv
Fe 0.00000 0.00000 0.00000 0.01368
Pb1 0.18200 0.14100 0.03600 0.01532
Pb2 0.42500 0.24000 0.06200 0.01368
Sb1 0.31900 0.43700 0.40800 0.00950
Sb2 0.39600 0.04900 0.62300 0.00937
Sb3 0.13000 0.34000 0.62000 0.01330
S1 0.41900 0.39500 0.96800 0.00266
S2 0.09500 0.04200 0.52400 0.00747
S3 0.31600 0.15800 0.55500 0.00925
S4 0.22600 0.29700 0.07600 0.00925
S5 0.05000 0.23000 0.57300 0.00215
S6 0.00200 0.39800 0.05200 0.00899
S7 0.28500 0.00400 0.02700 0.00519

loop_
_cod_related_entry_id
_cod_related_entry_database
_cod_related_entry_code
1 AMCSD 0010581
